data_4020236
loop_
_publ_author_name
'M.G. Davlieva'
'S.V. Lindeman'
'I.S. Neretin'
'J.K. Kochi'

_publ_section_title
;
Isolation, X-ray Structures, and Electronic Spectra of Reactive Intermediates
in Friedel-Crafts Acylations
;
_journal_name_full 'Journal of Organic Chemistry'
_journal_page_first 4013
_journal_page_last 4021
_journal_paper_doi 10.1021/jo0501588
_journal_volume 70
_journal_year 2005
_chemical_formula_moiety 'C16 H16 Cl8 O2 Ti2'
_chemical_formula_sum 'C16 H16 Cl8 O2 Ti2'
_chemical_formula_weight 619.68
_chemical_name_common 'acetophenone * TiCl4'
_space_group_IT_number 14
_symmetry_cell_setting monoclinic
_symmetry_space_group_name_Hall '-P 2yn'
_symmetry_space_group_name_H-M 'P 1 21/n 1'
_cell_angle_alpha 90.00
_cell_angle_beta 102.361(2)
_cell_angle_gamma 90.00
_cell_formula_units_Z 2
_cell_length_a 8.8001(8)
_cell_length_b 11.9340(11)
_cell_length_c 11.5310(11)
_cell_measurement_temperature 123(2)
_cell_volume 1182.9(2)
_diffrn_ambient_temperature 123(2)
_exptl_crystal_density_diffrn 1.740
_cod_original_sg_symbol_H-M 'P 21/n'
_cod_database_code 4020236

loop_
_symmetry_equiv_pos_as_xyz
'x, y, z'
'-x+1/2, y+1/2, -z+1/2'
'-x, -y, -z'
'x-1/2, -y-1/2, z-1/2'

loop_
_atom_site_label
_atom_site_type_symbol
_atom_site_fract_x
_atom_site_fract_y
_atom_site_fract_z
_atom_site_U_iso_or_equiv
_atom_site_adp_type
_atom_site_occupancy
_atom_site_symmetry_multiplicity
_atom_site_calc_flag
_atom_site_refinement_flags
_atom_site_disorder_assembly
_atom_site_disorder_group
Ti1 Ti 0.68534(3) 1.01760(2) 1.43928(3) 0.02660(9) Uani 1 1 d . . .
Cl2 Cl 0.50962(5) 1.12938(3) 1.53770(4) 0.02975(10) Uani 1 1 d . . .
Cl1 Cl 0.79554(6) 0.89430(4) 1.33946(4) 0.03693(12) Uani 1 1 d . . .
Cl3 Cl 0.82693(5) 0.97672(4) 1.61879(4) 0.03743(12) Uani 1 1 d . . .
Cl4 Cl 0.81573(6) 1.17008(4) 1.40878(5) 0.03824(12) Uani 1 1 d . . .
O1 O 0.52519(16) 1.05023(11) 1.29208(12) 0.0341(3) Uani 1 1 d . . .
C1 C 0.3435(2) 1.02908(14) 1.11502(16) 0.0315(4) Uani 1 1 d . . .
C2 C 0.2234(2) 1.07294(17) 1.02918(18) 0.0386(4) Uani 1 1 d . . .
H2A H 0.1892 1.1477 1.0356 0.046 Uiso 1 1 calc R . .
C3 C 0.1539(3) 1.0064(2) 0.93372(19) 0.0481(5) Uani 1 1 d . . .
H3A H 0.0716 1.0356 0.8743 0.058 Uiso 1 1 calc R . .
C4 C 0.2045(3) 0.8975(2) 0.9253(2) 0.0516(6) Uani 1 1 d . . .
H4A H 0.1569 0.8523 0.8596 0.062 Uiso 1 1 calc R . .
C5 C 0.3227(3) 0.8540(2) 1.0107(2) 0.0538(6) Uani 1 1 d . . .
H5A H 0.3559 0.7790 1.0042 0.065 Uiso 1 1 calc R . .
C6 C 0.3934(3) 0.91874(17) 1.1059(2) 0.0422(4) Uani 1 1 d . . .
H6A H 0.4754 0.8887 1.1649 0.051 Uiso 1 1 calc R . .
C7 C 0.4221(2) 1.09611(14) 1.21713(16) 0.0303(3) Uani 1 1 d . . .
C8 C 0.3848(3) 1.21621(15) 1.2312(2) 0.0434(5) Uani 1 1 d . . .
H8A H 0.4498 1.2452 1.3049 0.065 Uiso 1 1 calc R . .
H8B H 0.2749 1.2236 1.2345 0.065 Uiso 1 1 calc R . .
H8C H 0.4051 1.2590 1.1636 0.065 Uiso 1 1 calc R . .

loop_
_atom_site_aniso_label
_atom_site_aniso_U_11
_atom_site_aniso_U_22
_atom_site_aniso_U_33
_atom_site_aniso_U_23
_atom_site_aniso_U_13
_atom_site_aniso_U_12
Ti1 0.02600(15) 0.02708(14) 0.02874(16) -0.00032(11) 0.01036(12) -0.00034(10)
Cl2 0.0311(2) 0.02519(17) 0.0360(2) -0.00425(15) 0.01394(17) -0.00218(14)
Cl1 0.0417(2) 0.0331(2) 0.0419(3) 0.00032(17) 0.0220(2) 0.00581(17)
Cl3 0.0296(2) 0.0477(3) 0.0346(2) 0.00445(19) 0.00592(17) -0.00023(17)
Cl4 0.0413(2) 0.0324(2) 0.0456(3) -0.00087(18) 0.0195(2) -0.00774(17)
O1 0.0347(7) 0.0373(6) 0.0308(6) 0.0022(5) 0.0080(5) 0.0012(5)
C1 0.0356(9) 0.0321(8) 0.0288(8) 0.0022(7) 0.0116(7) -0.0039(7)
C2 0.0403(10) 0.0390(9) 0.0359(10) 0.0056(8) 0.0068(8) -0.0051(8)
C3 0.0466(12) 0.0631(14) 0.0327(11) 0.0061(10) 0.0046(9) -0.0130(10)
C4 0.0591(14) 0.0588(14) 0.0387(12) -0.0145(10) 0.0142(10) -0.0186(11)
C5 0.0640(15) 0.0450(11) 0.0529(14) -0.0170(10) 0.0136(12) -0.0031(11)
C6 0.0487(12) 0.0378(9) 0.0406(11) -0.0054(8) 0.0106(9) 0.0021(8)
C7 0.0346(9) 0.0290(7) 0.0298(8) 0.0032(6) 0.0123(7) -0.0034(6)
C8 0.0605(13) 0.0273(8) 0.0409(11) 0.0019(8) 0.0076(10) -0.0011(8)

loop_
_geom_bond_atom_site_label_1
_geom_bond_atom_site_label_2
_geom_bond_distance
_geom_bond_site_symmetry_2
_geom_bond_publ_flag
Ti1 O1 1.9988(14) . ?
Ti1 Cl1 2.2155(5) . ?
Ti1 Cl4 2.2191(5) . ?
Ti1 Cl3 2.2295(6) . ?
Ti1 Cl2 2.4920(5) . ?
Ti1 Cl2 2.5072(5) 3_678 ?
Cl2 Ti1 2.5072(5) 3_678 ?
O1 C7 1.239(2) . ?
C1 C2 1.386(3) . ?
C1 C6 1.399(3) . ?
C1 C7 1.468(3) . ?
C2 C3 1.389(3) . ?
C2 H2A 0.9500 . ?
C3 C4 1.384(4) . ?
C3 H3A 0.9500 . ?
C4 C5 1.372(4) . ?
C4 H4A 0.9500 . ?
C5 C6 1.377(3) . ?
C5 H5A 0.9500 . ?
C6 H6A 0.9500 . ?
C7 C8 1.487(3) . ?
C8 H8A 0.9800 . ?
C8 H8B 0.9800 . ?
C8 H8C 0.9800 . ?
